data_2022750
loop_
_publ_author_name
'Bhadbhade, Mohan M.'
'Gao, Jiabin'
'Rich, Anne M.'
'Marjo, Christopher E.'

_publ_section_title
;
 Structure of racemic duloxetine hydro-chloride.
;
_journal_coeditor_code HB8060
_journal_issue 'Pt 5'
_journal_name_full 'Acta crystallographica. Section E, Crystallographic communications'
_journal_page_first 488
_journal_page_last 493
_journal_paper_doi 10.1107/S2056989023003353
_journal_volume 79
_journal_year 2023
_chemical_formula_iupac 'C18 H20 N O S +, Cl -'
_chemical_formula_moiety 'C18 H20 N O S +, Cl -'
_chemical_formula_sum 'C18 H20 Cl N O S'
_chemical_formula_weight 333.86
_chemical_name_systematic
;
(<i>S</i>)-<i>N</i>-Methyl-3-(naphthalen-1-yloxy)-3-(thiophen-2-yl)propylaminium
chloride
;
_space_group_crystal_system orthorhombic
_space_group_IT_number 33
_space_group_name_Hall 'P 2c -2n'
_space_group_name_H-M_alt 'P n a 21'
_atom_sites_solution_hydrogens geom
_atom_sites_solution_primary direct
_audit_creation_method SHELXL-2013
_cell_angle_alpha 90
_cell_angle_beta 90
_cell_angle_gamma 90
_cell_formula_units_Z 4
_cell_length_a 14.587(3)
_cell_length_b 17.250(3)
_cell_length_c 6.8040(14)
_cell_measurement_reflns_used 9980
_cell_measurement_temperature 100(2)
_cell_measurement_theta_max 22.5
_cell_measurement_theta_min 2.5
_cell_volume 1712.1(6)
_computing_cell_refinement
;
<i>XDS</i> (Kabsch, 1993)
;
_computing_data_collection
;
<i>BLU-ICE</i> (McPhillips et al, 2002)
;
_computing_data_reduction
;
<i>XDS</i> (Kabsch, 1993)
;
_computing_molecular_graphics
;
Mercury (Macrae et al., 2020)
;
_computing_structure_refinement
;
<i>SHELXL2013</i> (Sheldrick, 2015)
;
_computing_structure_solution
;
<i>SHELXS97</i> (Sheldrick, 2008)
;
_diffrn_ambient_temperature 100(2)
_diffrn_measured_fraction_theta_full 0.836
_diffrn_measured_fraction_theta_max 0.974
_diffrn_measurement_device_type '3-BM1 Australian Synchrotron'
_diffrn_measurement_method '\f scans'
_diffrn_radiation_monochromator Si<111>
_diffrn_radiation_source 'Synchrotron BM'
_diffrn_radiation_type Synchrotron
_diffrn_radiation_wavelength 0.71073
_diffrn_reflns_av_R_equivalents 0.0216
_diffrn_reflns_av_unetI/netI 0.0127
_diffrn_reflns_limit_h_max 16
_diffrn_reflns_limit_h_min -16
_diffrn_reflns_limit_k_max 19
_diffrn_reflns_limit_k_min -19
_diffrn_reflns_limit_l_max 7
_diffrn_reflns_limit_l_min -7
_diffrn_reflns_number 18750
_diffrn_reflns_theta_full 25.242
_diffrn_reflns_theta_max 23.849
_diffrn_reflns_theta_min 2.744
_diffrn_standards_decay_% 0
_diffrn_standards_interval_count 0
_diffrn_standards_interval_time 0
_diffrn_standards_number 0
_exptl_absorpt_coefficient_mu 0.346
_exptl_absorpt_correction_type none
_exptl_crystal_colour Colourless
_exptl_crystal_density_diffrn 1.295
_exptl_crystal_description 'Thin plates'
_exptl_crystal_F_000 704
_exptl_crystal_size_max 0.040
_exptl_crystal_size_mid 0.020
_exptl_crystal_size_min 0.010
_refine_diff_density_max 0.133
_refine_diff_density_min -0.309
_refine_ls_abs_structure_details
;
Flack <i>x</i> determined using 1143 quotients
[(<i>I</i>^+^)-(<i>I</i>^-^)]/[(<i>I</i>^+^)+(<i>I</i>^-^)]
(Parsons <i>et al.</i>,  2013)
;
_refine_ls_abs_structure_Flack 0.048(12)
_refine_ls_extinction_method none
_refine_ls_goodness_of_fit_ref 1.096
_refine_ls_hydrogen_treatment constr
_refine_ls_matrix_type full
_refine_ls_number_parameters 200
_refine_ls_number_reflns 2573
_refine_ls_number_restraints 1
_refine_ls_restrained_S_all 1.096
_refine_ls_R_factor_all 0.0255
_refine_ls_R_factor_gt 0.0252
_refine_ls_shift/su_max 0.000
_refine_ls_shift/su_mean 0.000
_refine_ls_structure_factor_coef Fsqd
_refine_ls_weighting_details 'w=1/[\s^2^(Fo^2^)+(0.0442P)^2^+0.4827P] where P=(Fo^2^+2Fc^2^)/3'
_refine_ls_weighting_scheme calc
_refine_ls_wR_factor_gt 0.0658
_refine_ls_wR_factor_ref 0.0660
_reflns_number_gt 2546
_reflns_number_total 2573
_reflns_threshold_expression 'I > 2\s(I)'
_cod_data_source_file hb8060sup1.cif
_cod_data_source_block I
_cod_depositor_comments 'Adding full bibliography for 2022750.cif.'
_cod_database_code 2022750
_cod_database_fobs_code 2022750
_shelx_space_group_comment
;
The symmetry employed for this shelxl refinement is uniquely defined
by the following loop, which should always be used as a source of
symmetry information in preference to the above space-group names.
They are only intended as comments.
;
_shelx_estimated_absorpt_t_min 0.986
_shelx_estimated_absorpt_t_max 0.997
_shelxl_version_number 2.013

loop_
_space_group_symop_operation_xyz
'x, y, z'
'-x, -y, z+1/2'
'x+1/2, -y+1/2, z'
'-x+1/2, y+1/2, z+1/2'

loop_
_atom_site_type_symbol
_atom_site_label
_atom_site_fract_x
_atom_site_fract_y
_atom_site_fract_z
_atom_site_U_iso_or_equiv
_atom_site_adp_type
_atom_site_calc_flag
_atom_site_occupancy
_atom_site_disorder_assembly
_atom_site_disorder_group
S S1 0.68113(4) 0.71438(4) 0.79051(11) 0.02191(19) Uani d 1 . .
O O1 0.71913(12) 0.54577(10) 0.6675(3) 0.0164(4) Uani d 1 . .
N N1 0.99472(15) 0.60728(13) 0.4867(3) 0.0195(5) Uani d 1 . .
H H2N 0.9985 0.5990 0.6275 0.023 Uiso calc 1 . .
H H1N 0.9870 0.5571 0.4246 0.023 Uiso calc 1 . .
C C1 0.56705(17) 0.45396(14) 0.6123(4) 0.0151(5) Uani d 1 . .
H H1 0.5858 0.4864 0.5109 0.018 Uiso calc 1 . .
C C2 0.49137(19) 0.40762(15) 0.5880(4) 0.0187(6) Uani d 1 . .
H H2 0.4598 0.4082 0.4692 0.022 Uiso calc 1 . .
C C3 0.46130(18) 0.35931(15) 0.7416(4) 0.0201(6) Uani d 1 . .
H H3 0.4096 0.3285 0.7245 0.024 Uiso calc 1 . .
C C4 0.50779(17) 0.35750(14) 0.9157(5) 0.0187(6) Uani d 1 . .
H H4 0.4868 0.3256 1.0163 0.022 Uiso calc 1 . .
C C5 0.58737(16) 0.40314(13) 0.9468(4) 0.0154(5) Uani d 1 . .
C C6 0.63645(19) 0.40149(15) 1.1258(4) 0.0199(6) Uani d 1 . .
H H6 0.6181 0.3682 1.2258 0.024 Uiso calc 1 . .
C C7 0.7104(2) 0.44843(16) 1.1528(4) 0.0211(6) Uani d 1 . .
H H7 0.7417 0.4473 1.2720 0.025 Uiso calc 1 . .
C C8 0.74062(18) 0.49916(15) 1.0014(4) 0.0167(5) Uani d 1 . .
H H8 0.7908 0.5314 1.0223 0.020 Uiso calc 1 . .
C C9 0.69579(17) 0.50056(14) 0.8253(4) 0.0150(5) Uani d 1 . .
C C10 0.61698(16) 0.45263(13) 0.7919(4) 0.0129(5) Uani d 1 . .
C C11 0.80007(17) 0.59323(14) 0.6816(4) 0.0136(5) Uani d 1 . .
H H11 0.8499 0.5628 0.7395 0.016 Uiso calc 1 . .
C C12 0.78314(16) 0.66411(13) 0.8064(4) 0.0141(5) Uani d 1 . .
C C13 0.84199(18) 0.69974(14) 0.9345(4) 0.0173(5) Uani d 1 . .
H H13 0.9006 0.6816 0.9620 0.021 Uiso calc 1 . .
C C14 0.8036(2) 0.76766(16) 1.0212(4) 0.0217(6) Uani d 1 . .
H H14 0.8344 0.7985 1.1118 0.026 Uiso calc 1 . .
C C15 0.7175(2) 0.78229(15) 0.9574(5) 0.0232(6) Uani d 1 . .
H H15 0.6822 0.8241 0.9990 0.028 Uiso calc 1 . .
C C16 0.82355(17) 0.61227(14) 0.4678(4) 0.0165(6) Uani d 1 . .
H H161 0.8271 0.5643 0.3938 0.020 Uiso calc 1 . .
H H162 0.7742 0.6430 0.4122 0.020 Uiso calc 1 . .
C C17 0.91328(16) 0.65628(13) 0.4429(4) 0.0162(5) Uani d 1 . .
H H171 0.9176 0.6752 0.3089 0.019 Uiso calc 1 . .
H H172 0.9133 0.7008 0.5298 0.019 Uiso calc 1 . .
C C18 1.08132(18) 0.64242(16) 0.4174(5) 0.0247(6) Uani d 1 . .
H H183 1.0898 0.6918 0.4797 0.037 Uiso calc 1 . .
H H181 1.0788 0.6493 0.2775 0.037 Uiso calc 1 . .
H H182 1.1317 0.6090 0.4501 0.037 Uiso calc 1 . .
Cl Cl1 1.03494(4) 0.57061(3) 0.92525(11) 0.02290(19) Uani d 1 . .

loop_
_atom_site_aniso_label
_atom_site_aniso_U_11
_atom_site_aniso_U_22
_atom_site_aniso_U_33
_atom_site_aniso_U_12
_atom_site_aniso_U_13
_atom_site_aniso_U_23
S1 0.0157(3) 0.0237(3) 0.0264(4) 0.0031(3) -0.0013(3) 0.0015(3)
O1 0.0184(9) 0.0167(9) 0.0139(10) -0.0067(7) -0.0032(7) 0.0038(7)
N1 0.0194(11) 0.0141(11) 0.0249(14) -0.0019(8) -0.0022(9) -0.0016(9)
C1 0.0157(12) 0.0097(12) 0.0198(15) 0.0033(10) -0.0006(11) 0.0011(10)
C2 0.0182(14) 0.0154(13) 0.0223(15) 0.0007(11) -0.0053(11) 0.0010(11)
C3 0.0149(13) 0.0126(13) 0.0330(18) -0.0011(10) 0.0002(11) -0.0004(11)
C4 0.0190(12) 0.0117(12) 0.0255(15) 0.0012(9) 0.0067(12) 0.0034(12)
C5 0.0172(12) 0.0107(10) 0.0182(14) 0.0040(9) 0.0051(11) -0.0018(11)
C6 0.0297(15) 0.0131(13) 0.0168(15) -0.0030(11) 0.0051(11) 0.0029(10)
C7 0.0293(15) 0.0187(14) 0.0153(16) -0.0005(12) -0.0018(12) -0.0002(11)
C8 0.0183(12) 0.0143(12) 0.0175(13) -0.0033(10) -0.0024(11) 0.0003(10)
C9 0.0168(12) 0.0117(11) 0.0165(14) 0.0021(10) 0.0037(11) -0.0010(11)
C10 0.0152(12) 0.0082(10) 0.0154(13) 0.0045(9) 0.0007(11) -0.0017(10)
C11 0.0135(12) 0.0128(12) 0.0145(13) -0.0023(10) -0.0017(10) 0.0012(11)
C12 0.0142(11) 0.0145(11) 0.0137(14) -0.0003(10) -0.0009(11) 0.0035(11)
C13 0.0181(12) 0.0182(12) 0.0156(13) 0.0029(10) -0.0018(11) 0.0028(11)
C14 0.0324(15) 0.0155(13) 0.0172(14) -0.0016(12) 0.0019(12) 0.0002(11)
C15 0.0307(15) 0.0153(12) 0.0237(16) 0.0036(10) 0.0082(13) 0.0032(12)
C16 0.0167(13) 0.0178(12) 0.0149(15) -0.0028(9) -0.0023(10) 0.0004(11)
C17 0.0189(12) 0.0139(11) 0.0158(14) -0.0005(9) 0.0001(11) 0.0007(12)
C18 0.0172(13) 0.0286(14) 0.0283(16) 0.0002(10) 0.0018(13) -0.0045(14)
Cl1 0.0234(3) 0.0141(3) 0.0311(4) -0.0013(2) -0.0104(3) 0.0026(3)

loop_
_atom_type_symbol
_atom_type_description
_atom_type_scat_dispersion_real
_atom_type_scat_dispersion_imag
_atom_type_scat_source
C C 0.0033 0.0016 'International Tables Vol C Tables 4.2.6.8 and 6.1.1.4'
Cl Cl 0.1484 0.1585 'International Tables Vol C Tables 4.2.6.8 and 6.1.1.4'
S S 0.1246 0.1234 'International Tables Vol C Tables 4.2.6.8 and 6.1.1.4'
N N 0.0061 0.0033 'International Tables Vol C Tables 4.2.6.8 and 6.1.1.4'
O O 0.0106 0.0060 'International Tables Vol C Tables 4.2.6.8 and 6.1.1.4'
H H 0.0000 0.0000 'International Tables Vol C Tables 4.2.6.8 and 6.1.1.4'

loop_
_geom_angle_atom_site_label_1
_geom_angle_atom_site_label_2
_geom_angle_atom_site_label_3
_geom_angle_site_symmetry_1
_geom_angle_site_symmetry_3
_geom_angle
_geom_angle_publ_flag
C15 S1 C12 . . 92.03(13) ?
C9 O1 C11 . . 118.4(2) ?
C18 N1 C17 . . 112.7(2) ?
C18 N1 H2N . . 109.1 ?
C17 N1 H2N . . 109.1 ?
C18 N1 H1N . . 109.1 ?
C17 N1 H1N . . 109.1 ?
H2N N1 H1N . . 107.8 ?
C2 C1 C10 . . 120.4(2) ?
C2 C1 H1 . . 119.8 ?
C10 C1 H1 . . 119.8 ?
C1 C2 C3 . . 120.4(3) ?
C1 C2 H2 . . 119.8 ?
C3 C2 H2 . . 119.8 ?
C4 C3 C2 . . 120.2(2) ?
C4 C3 H3 . . 119.9 ?
C2 C3 H3 . . 119.9 ?
C3 C4 C5 . . 121.6(3) ?
C3 C4 H4 . . 119.2 ?
C5 C4 H4 . . 119.2 ?
C6 C5 C4 . . 122.1(2) ?
C6 C5 C10 . . 119.8(2) ?
C4 C5 C10 . . 118.1(2) ?
C7 C6 C5 . . 120.4(2) ?
C7 C6 H6 . . 119.8 ?
C5 C6 H6 . . 119.8 ?
C6 C7 C8 . . 120.9(3) ?
C6 C7 H7 . . 119.5 ?
C8 C7 H7 . . 119.5 ?
C9 C8 C7 . . 119.9(2) ?
C9 C8 H8 . . 120.0 ?
C7 C8 H8 . . 120.0 ?
C8 C9 O1 . . 125.4(2) ?
C8 C9 C10 . . 120.9(2) ?
O1 C9 C10 . . 113.8(2) ?
C5 C10 C1 . . 119.4(2) ?
C5 C10 C9 . . 118.1(2) ?
C1 C10 C9 . . 122.5(2) ?
O1 C11 C12 . . 111.4(2) ?
O1 C11 C16 . . 104.0(2) ?
C12 C11 C16 . . 113.4(2) ?
O1 C11 H11 . . 109.3 ?
C12 C11 H11 . . 109.3 ?
C16 C11 H11 . . 109.3 ?
C13 C12 C11 . . 128.3(2) ?
C13 C12 S1 . . 110.78(19) ?
C11 C12 S1 . . 120.89(18) ?
C12 C13 C14 . . 112.7(2) ?
C12 C13 H13 . . 123.6 ?
C14 C13 H13 . . 123.6 ?
C15 C14 C13 . . 112.6(3) ?
C15 C14 H14 . . 123.7 ?
C13 C14 H14 . . 123.7 ?
C14 C15 S1 . . 111.8(2) ?
C14 C15 H15 . . 124.1 ?
S1 C15 H15 . . 124.1 ?
C17 C16 C11 . . 113.9(2) ?
C17 C16 H161 . . 108.8 ?
C11 C16 H161 . . 108.8 ?
C17 C16 H162 . . 108.8 ?
C11 C16 H162 . . 108.8 ?
H161 C16 H162 . . 107.7 ?
N1 C17 C16 . . 112.38(19) ?
N1 C17 H171 . . 109.1 ?
C16 C17 H171 . . 109.1 ?
N1 C17 H172 . . 109.1 ?
C16 C17 H172 . . 109.1 ?
H171 C17 H172 . . 107.9 ?
N1 C18 H183 . . 109.5 ?
N1 C18 H181 . . 109.5 ?
H183 C18 H181 . . 109.5 ?
N1 C18 H182 . . 109.5 ?
H183 C18 H182 . . 109.5 ?
H181 C18 H182 . . 109.5 ?

loop_
_geom_bond_atom_site_label_1
_geom_bond_atom_site_label_2
_geom_bond_site_symmetry_2
_geom_bond_distance
_geom_bond_publ_flag
S1 C15 . 1.715(3) ?
S1 C12 . 1.726(2) ?
O1 C9 . 1.370(3) ?
O1 C11 . 1.440(3) ?
N1 C18 . 1.478(4) ?
N1 C17 . 1.488(3) ?
N1 H2N . 0.9700 ?
N1 H1N . 0.9700 ?
C1 C2 . 1.373(4) ?
C1 C10 . 1.423(4) ?
C1 H1 . 0.9300 ?
C2 C3 . 1.407(4) ?
C2 H2 . 0.9300 ?
C3 C4 . 1.365(4) ?
C3 H3 . 0.9300 ?
C4 C5 . 1.419(4) ?
C4 H4 . 0.9300 ?
C5 C6 . 1.413(4) ?
C5 C10 . 1.423(4) ?
C6 C7 . 1.362(4) ?
C6 H6 . 0.9300 ?
C7 C8 . 1.422(4) ?
C7 H7 . 0.9300 ?
C8 C9 . 1.365(4) ?
C8 H8 . 0.9300 ?
C9 C10 . 1.434(3) ?
C11 C12 . 1.509(4) ?
C11 C16 . 1.531(4) ?
C11 H11 . 0.9800 ?
C12 C13 . 1.369(4) ?
C13 C14 . 1.426(4) ?
C13 H13 . 0.9300 ?
C14 C15 . 1.353(4) ?
C14 H14 . 0.9300 ?
C15 H15 . 0.9300 ?
C16 C17 . 1.523(3) ?
C16 H161 . 0.9700 ?
C16 H162 . 0.9700 ?
C17 H171 . 0.9700 ?
C17 H172 . 0.9700 ?
C18 H183 . 0.9600 ?
C18 H181 . 0.9600 ?
C18 H182 . 0.9600 ?

loop_
_geom_hbond_atom_site_label_D
_geom_hbond_atom_site_label_H
_geom_hbond_atom_site_label_A
_geom_hbond_site_symmetry_A
_geom_hbond_distance_DH
_geom_hbond_distance_HA
_geom_hbond_distance_DA
_geom_hbond_angle_DHA
_geom_hbond_publ_flag
N1 H1N Cl1 2_764 0.97 2.23 3.127(2) 154 y
N1 H2N Cl1 1_555 0.97 2.15 3.106(2) 168 y
C13 H13 Cl1 1_555 0.93 2.75 3.590(3) 151 y
C15 H15 Cl1 3_465 0.93 2.86 3.685(3) 149 yes
C18 H181 Cl1 1_554 0.96 2.83 3.634(3) 142 y
C18 H183 S1 3_565 0.96 2.98 3.829(3) 148 yes

loop_
_geom_torsion_atom_site_label_1
_geom_torsion_atom_site_label_2
_geom_torsion_atom_site_label_3
_geom_torsion_atom_site_label_4
_geom_torsion_site_symmetry_1
_geom_torsion_site_symmetry_2
_geom_torsion_site_symmetry_3
_geom_torsion_site_symmetry_4
_geom_torsion
_geom_torsion_publ_flag
C10 C1 C2 C3 . . . . 1.2(4) ?
C1 C2 C3 C4 . . . . -0.7(4) ?
C2 C3 C4 C5 . . . . -0.5(4) ?
C3 C4 C5 C6 . . . . -179.6(2) ?
C3 C4 C5 C10 . . . . 1.2(3) ?
C4 C5 C6 C7 . . . . -177.4(2) ?
C10 C5 C6 C7 . . . . 1.7(4) ?
C5 C6 C7 C8 . . . . -0.8(4) ?
C6 C7 C8 C9 . . . . -0.7(4) ?
C7 C8 C9 O1 . . . . -178.9(2) ?
C7 C8 C9 C10 . . . . 1.4(4) ?
C11 O1 C9 C8 . . . . 3.4(3) ?
C11 O1 C9 C10 . . . . -176.9(2) ?
C6 C5 C10 C1 . . . . -179.9(2) ?
C4 C5 C10 C1 . . . . -0.8(3) ?
C6 C5 C10 C9 . . . . -1.0(3) ?
C4 C5 C10 C9 . . . . 178.1(2) ?
C2 C1 C10 C5 . . . . -0.4(3) ?
C2 C1 C10 C9 . . . . -179.3(2) ?
C8 C9 C10 C5 . . . . -0.5(3) ?
O1 C9 C10 C5 . . . . 179.7(2) ?
C8 C9 C10 C1 . . . . 178.3(2) ?
O1 C9 C10 C1 . . . . -1.4(3) ?
C9 O1 C11 C12 . . . . -76.4(3) ?
C9 O1 C11 C16 . . . . 161.1(2) ?
O1 C11 C12 C13 . . . . 143.3(3) ?
C16 C11 C12 C13 . . . . -99.8(3) ?
O1 C11 C12 S1 . . . . -40.0(3) ?
C16 C11 C12 S1 . . . . 76.9(3) ?
C15 S1 C12 C13 . . . . -0.6(2) ?
C15 S1 C12 C11 . . . . -177.8(2) ?
C11 C12 C13 C14 . . . . 177.5(2) ?
S1 C12 C13 C14 . . . . 0.5(3) ?
C12 C13 C14 C15 . . . . -0.2(4) ?
C13 C14 C15 S1 . . . . -0.2(3) ?
C12 S1 C15 C14 . . . . 0.4(2) ?
O1 C11 C16 C17 . . . . -174.42(19) ?
C12 C11 C16 C17 . . . . 64.5(3) ?
C18 N1 C17 C16 . . . . 166.0(2) ?
C11 C16 C17 N1 . . . . 70.1(3) ?
